data_7006847
loop_
_publ_author_name
'Liu, Fenghui'
'Chen, Wanzhi'
'Wang, Daqi'

_publ_section_title
;
 Synthesis and structural characterization of one- and two-dimensional
 coordination polymers based on platinum-silver metallic backbones.
;
_journal_issue 24
_journal_name_full 'Dalton transactions (Cambridge, England : 2003)'
_journal_page_first 3015
_journal_page_last 3024
_journal_paper_doi 10.1039/b514757c
_journal_year 2006
_chemical_formula_sum 'C10 H28 Ag Cl N4 O7 Pt'
_chemical_formula_weight 654.77
_chemical_name_systematic
;
?
;
_space_group_IT_number 14
_symmetry_cell_setting monoclinic
_symmetry_space_group_name_Hall '-P 2ybc'
_symmetry_space_group_name_H-M 'P 1 21/c 1'
_atom_sites_solution_hydrogens geom
_atom_sites_solution_primary direct
_atom_sites_solution_secondary difmap
_audit_creation_method SHELXL-97
_cell_angle_alpha 90.00
_cell_angle_beta 100.550(11)
_cell_angle_gamma 90.00
_cell_formula_units_Z 4
_cell_length_a 16.753(14)
_cell_length_b 11.156(9)
_cell_length_c 11.221(9)
_cell_measurement_temperature 293(2)
_cell_volume 2062(3)
_computing_cell_refinement 'Bruker XSCANS'
_computing_data_collection 'Bruker XSCANS'
_computing_data_reduction 'Bruker SHELXTL'
_computing_molecular_graphics 'Bruker SHELXTL'
_computing_publication_material 'Bruker SHELXTL'
_computing_structure_refinement 'SHELXL-97 (Sheldrick, 1997)'
_computing_structure_solution 'SHELXS-97 (Sheldrick, 1990)'
_diffrn_ambient_temperature 293(2)
_diffrn_measured_fraction_theta_full 0.818
_diffrn_measured_fraction_theta_max 0.818
_diffrn_measurement_device_type 'Bruker P4'
_diffrn_measurement_method '\w scans'
_diffrn_radiation_monochromator graphite
_diffrn_radiation_source 'fine-focus sealed tube'
_diffrn_radiation_type MoK\a
_diffrn_radiation_wavelength 0.71073
_diffrn_reflns_av_R_equivalents 0.0535
_diffrn_reflns_av_sigmaI/netI 0.0752
_diffrn_reflns_limit_h_max 12
_diffrn_reflns_limit_h_min -18
_diffrn_reflns_limit_k_max 12
_diffrn_reflns_limit_k_min -11
_diffrn_reflns_limit_l_max 12
_diffrn_reflns_limit_l_min -12
_diffrn_reflns_number 5205
_diffrn_reflns_theta_full 23.75
_diffrn_reflns_theta_max 23.75
_diffrn_reflns_theta_min 4.73
_exptl_absorpt_coefficient_mu 7.892
_exptl_absorpt_correction_T_max 0.4510
_exptl_absorpt_correction_T_min 0.1534
_exptl_absorpt_correction_type none
_exptl_absorpt_process_details sadabs
_exptl_crystal_colour colorless
_exptl_crystal_density_diffrn 2.110
_exptl_crystal_density_method 'not measured'
_exptl_crystal_description prism
_exptl_crystal_F_000 1256
_exptl_crystal_size_max 0.38
_exptl_crystal_size_mid 0.30
_exptl_crystal_size_min 0.12
_refine_diff_density_max 5.628
_refine_diff_density_min -2.221
_refine_diff_density_rms 0.358
_refine_ls_extinction_coef 0.0013(7)
_refine_ls_extinction_expression Fc^*^=kFc[1+0.001xFc^2^\l^3^/sin(2\q)]^-1/4^
_refine_ls_extinction_method SHELXL
_refine_ls_goodness_of_fit_ref 1.080
_refine_ls_hydrogen_treatment constr
_refine_ls_matrix_type full
_refine_ls_number_parameters 254
_refine_ls_number_reflns 2578
_refine_ls_number_restraints 230
_refine_ls_restrained_S_all 1.055
_refine_ls_R_factor_all 0.1024
_refine_ls_R_factor_gt 0.0870
_refine_ls_shift/su_max 0.000
_refine_ls_shift/su_mean 0.000
_refine_ls_structure_factor_coef Fsqd
_refine_ls_weighting_details 'calc w=1/[\s^2^(Fo^2^)+(0.1855P)^2^+0.0000P] where P=(Fo^2^+2Fc^2^)/3'
_refine_ls_weighting_scheme calc
_refine_ls_wR_factor_gt 0.2470
_refine_ls_wR_factor_ref 0.2613
_reflns_number_gt 1876
_reflns_number_total 2578
_reflns_threshold_expression >2sigma(I)
_cod_data_source_file b514757c.txt
_cod_data_source_block ag
_cod_original_sg_symbol_H-M P2(1)/c
_cod_database_code 7006847

loop_
_symmetry_equiv_pos_as_xyz
'x, y, z'
'-x, y+1/2, -z+1/2'
'-x, -y, -z'
'x, -y-1/2, z-1/2'

loop_
_atom_site_label
_atom_site_type_symbol
_atom_site_fract_x
_atom_site_fract_y
_atom_site_fract_z
_atom_site_U_iso_or_equiv
_atom_site_adp_type
_atom_site_occupancy
_atom_site_symmetry_multiplicity
_atom_site_calc_flag
_atom_site_refinement_flags
_atom_site_disorder_assembly
_atom_site_disorder_group
Pt1 Pt 0.67837(4) 0.25217(4) 0.56103(6) 0.0365(5) Uani 1 1 d . . .
Ag2 Ag 0.72805(15) 0.23087(14) 0.32867(17) 0.0680(8) Uani 1 1 d . . .
Cl1 Cl 0.5346(4) 0.9851(5) 0.2719(4) 0.0739(16) Uani 1 1 d DU . .
N1 N 0.6907(9) 0.4285(12) 0.5353(12) 0.051(4) Uani 1 1 d . . .
H1 H 0.7224 0.4545 0.6040 0.061 Uiso 1 1 d R . .
N2 N 0.8014(13) 0.2467(10) 0.614(2) 0.050(5) Uani 1 1 d . . .
H2 H 0.8237 0.3153 0.6326 0.060 Uiso 1 1 calc R . .
N3 N 0.6662(10) 0.0719(12) 0.5958(12) 0.055(4) Uani 1 1 d . . .
H3D H 0.7139 0.0356 0.5999 0.083 Uiso 1 1 calc R . .
H3E H 0.6301 0.0393 0.5365 0.083 Uiso 1 1 calc R . .
H3F H 0.6493 0.0630 0.6660 0.083 Uiso 1 1 calc R . .
N4 N 0.5519(12) 0.2670(12) 0.5093(19) 0.053(5) Uani 1 1 d . . .
H4D H 0.5400 0.3304 0.4612 0.080 Uiso 1 1 calc R . .
H4E H 0.5297 0.2759 0.5750 0.080 Uiso 1 1 calc R . .
H4F H 0.5324 0.2011 0.4698 0.080 Uiso 1 1 calc R . .
O1 O 0.7353(10) 0.4256(11) 0.3577(10) 0.070(4) Uani 1 1 d . . .
O2 O 0.8337(8) 0.0517(11) 0.5879(12) 0.069(4) Uani 1 1 d . . .
O3 O 0.7769(11) 0.0372(14) 0.3401(13) 0.096(5) Uani 1 1 d . . .
H1A H 0.8238 0.0270 0.3824 0.115 Uiso 1 1 d R . .
H1B H 0.7470 -0.0158 0.3644 0.115 Uiso 1 1 d R . .
O4 O 0.4688(14) 0.943(3) 0.189(2) 0.121(8) Uani 0.50 1 d PDU A 1
O5 O 0.6085(13) 0.933(3) 0.249(2) 0.117(7) Uani 0.50 1 d PDU A 1
O6 O 0.5293(19) 0.965(3) 0.3917(15) 0.117(7) Uani 0.50 1 d PDU A 1
O7 O 0.543(2) 1.1133(15) 0.255(3) 0.123(8) Uani 0.50 1 d PDU A 1
O4' O 0.6161(11) 0.966(3) 0.321(2) 0.121(8) Uani 0.50 1 d PDU A 2
O5' O 0.4995(19) 1.073(2) 0.334(2) 0.128(8) Uani 0.50 1 d PDU A 2
O6' O 0.5249(19) 1.016(2) 0.1467(13) 0.112(7) Uani 0.50 1 d PDU A 2
O7' O 0.4890(18) 0.874(2) 0.271(2) 0.110(7) Uani 0.50 1 d PDU A 2
C1 C 0.7201(10) 0.4849(14) 0.4451(13) 0.047(4) Uani 1 1 d . . .
C2 C 0.7367(12) 0.6181(13) 0.4550(15) 0.053(5) Uani 1 1 d . . .
C3 C 0.6734(19) 0.682(2) 0.512(3) 0.125(11) Uani 1 1 d . . .
H3A H 0.6998 0.7281 0.5803 0.188 Uiso 1 1 calc R . .
H3B H 0.6383 0.6236 0.5393 0.188 Uiso 1 1 calc R . .
H3C H 0.6418 0.7338 0.4537 0.188 Uiso 1 1 calc R . .
C4 C 0.735(2) 0.670(2) 0.329(2) 0.140(13) Uani 1 1 d . . .
H4A H 0.7684 0.6220 0.2871 0.210 Uiso 1 1 calc R . .
H4B H 0.7546 0.7506 0.3361 0.210 Uiso 1 1 calc R . .
H4C H 0.6799 0.6690 0.2850 0.210 Uiso 1 1 calc R . .
C5 C 0.8153(15) 0.636(2) 0.531(2) 0.109(9) Uani 1 1 d . . .
H5A H 0.8269 0.7201 0.5381 0.163 Uiso 1 1 calc R . .
H5B H 0.8561 0.5967 0.4948 0.163 Uiso 1 1 calc R . .
H5C H 0.8151 0.6026 0.6096 0.163 Uiso 1 1 calc R . .
C6 C 0.8531(12) 0.1556(15) 0.6253(14) 0.050(4) Uani 1 1 d . . .
C7 C 0.9391(13) 0.175(2) 0.697(2) 0.062(6) Uani 1 1 d . . .
C8 C 0.9599(16) 0.313(3) 0.712(3) 0.110(11) Uani 1 1 d . . .
H8A H 0.9563 0.3486 0.6334 0.165 Uiso 1 1 calc R . .
H8B H 1.0139 0.3221 0.7572 0.165 Uiso 1 1 calc R . .
H8C H 0.9220 0.3509 0.7543 0.165 Uiso 1 1 calc R . .
C9 C 0.9438(13) 0.116(3) 0.8158(18) 0.101(9) Uani 1 1 d . . .
H9A H 0.8999 0.1430 0.8531 0.152 Uiso 1 1 calc R . .
H9B H 0.9946 0.1353 0.8670 0.152 Uiso 1 1 calc R . .
H9C H 0.9401 0.0305 0.8046 0.152 Uiso 1 1 calc R . .
C10 C 1.0003(14) 0.114(2) 0.623(2) 0.088(7) Uani 1 1 d . . .
H10A H 1.0519 0.1029 0.6754 0.131 Uiso 1 1 calc R . .
H10B H 1.0069 0.1646 0.5563 0.131 Uiso 1 1 calc R . .
H10C H 0.9791 0.0378 0.5929 0.131 Uiso 1 1 calc R . .

loop_
_atom_site_aniso_label
_atom_site_aniso_U_11
_atom_site_aniso_U_22
_atom_site_aniso_U_33
_atom_site_aniso_U_23
_atom_site_aniso_U_13
_atom_site_aniso_U_12
Pt1 0.0461(8) 0.0365(7) 0.0283(7) 0.00117(18) 0.0107(4) 0.0008(2)
Ag2 0.126(2) 0.0456(10) 0.0402(10) -0.0013(6) 0.0360(10) 0.0071(8)
Cl1 0.103(5) 0.070(3) 0.053(3) 0.003(2) 0.027(3) -0.009(3)
N1 0.074(12) 0.039(8) 0.043(8) -0.004(6) 0.019(8) -0.001(7)
N2 0.054(13) 0.026(10) 0.072(15) 0.002(5) 0.016(10) -0.006(6)
N3 0.085(13) 0.037(9) 0.045(8) -0.002(6) 0.016(8) 0.004(7)
N4 0.047(12) 0.055(10) 0.060(12) 0.004(7) 0.018(9) 0.016(7)
O1 0.139(14) 0.042(8) 0.043(7) 0.002(5) 0.056(8) -0.005(7)
O2 0.062(10) 0.045(8) 0.098(9) -0.011(6) 0.008(7) 0.014(6)
O3 0.135(16) 0.071(11) 0.077(10) 0.014(8) 0.010(10) 0.007(10)
O4 0.141(16) 0.126(15) 0.083(14) -0.036(13) -0.016(13) -0.017(14)
O5 0.142(15) 0.123(15) 0.089(14) -0.023(13) 0.035(13) 0.003(14)
O6 0.158(15) 0.127(15) 0.067(12) -0.010(12) 0.022(12) -0.023(14)
O7 0.162(16) 0.110(15) 0.101(14) -0.012(13) 0.033(14) -0.003(15)
O4' 0.135(16) 0.131(15) 0.093(14) -0.023(13) 0.006(14) -0.007(14)
O5' 0.154(16) 0.118(15) 0.113(14) -0.025(13) 0.027(13) -0.010(14)
O6' 0.154(15) 0.127(15) 0.058(12) -0.025(12) 0.028(12) -0.019(14)
O7' 0.149(16) 0.119(15) 0.066(13) -0.020(12) 0.028(13) -0.038(14)
C1 0.052(12) 0.045(10) 0.043(9) 0.013(7) 0.008(8) 0.003(8)
C2 0.080(15) 0.018(9) 0.067(11) 0.002(7) 0.030(10) -0.005(8)
C3 0.20(3) 0.046(16) 0.16(2) -0.014(14) 0.11(2) -0.016(16)
C4 0.32(4) 0.028(13) 0.086(16) 0.009(10) 0.06(2) -0.022(18)
C5 0.10(2) 0.066(16) 0.15(2) 0.020(15) -0.008(18) -0.036(14)
C6 0.060(14) 0.042(11) 0.049(10) -0.007(7) 0.010(9) 0.012(9)
C7 0.048(14) 0.059(13) 0.080(15) -0.006(10) 0.011(11) 0.023(10)
C8 0.057(19) 0.11(2) 0.15(3) 0.00(2) -0.022(17) -0.037(16)
C9 0.049(17) 0.18(3) 0.071(15) 0.008(15) -0.007(12) 0.027(15)
C10 0.089(19) 0.077(16) 0.100(16) -0.005(12) 0.025(14) 0.011(13)

loop_
_atom_type_symbol
_atom_type_description
_atom_type_scat_dispersion_real
_atom_type_scat_dispersion_imag
_atom_type_scat_source
C C 0.0033 0.0016 'International Tables Vol C Tables 4.2.6.8 and 6.1.1.4'
H H 0.0000 0.0000 'International Tables Vol C Tables 4.2.6.8 and 6.1.1.4'
N N 0.0061 0.0033 'International Tables Vol C Tables 4.2.6.8 and 6.1.1.4'
O O 0.0106 0.0060 'International Tables Vol C Tables 4.2.6.8 and 6.1.1.4'
Ag Ag -0.8971 1.1015 'International Tables Vol C Tables 4.2.6.8 and 6.1.1.4'
Pt Pt -1.7033 8.3905 'International Tables Vol C Tables 4.2.6.8 and 6.1.1.4'
Cl Cl 0.1484 0.1585 'International Tables Vol C Tables 4.2.6.8 and 6.1.1.4'

loop_
_geom_angle_atom_site_label_1
_geom_angle_atom_site_label_2
_geom_angle_atom_site_label_3
_geom_angle
_geom_angle_site_symmetry_1
_geom_angle_site_symmetry_3
_geom_angle_publ_flag
N1 Pt1 N2 86.9(5) . . ?
N1 Pt1 N3 177.4(4) . . ?
N2 Pt1 N3 92.6(5) . . ?
N1 Pt1 N4 90.5(6) . . ?
N2 Pt1 N4 177.0(5) . . ?
N3 Pt1 N4 90.0(6) . . ?
N1 Pt1 Ag2 84.1(4) . . ?
N2 Pt1 Ag2 79.6(6) . . ?
N3 Pt1 Ag2 98.3(4) . . ?
N4 Pt1 Ag2 101.5(6) . . ?
N1 Pt1 Ag2 93.8(4) . 4_566 ?
N2 Pt1 Ag2 68.0(6) . 4_566 ?
N3 Pt1 Ag2 83.7(4) . 4_566 ?
N4 Pt1 Ag2 110.9(6) . 4_566 ?
Ag2 Pt1 Ag2 147.54(10) . 4_566 ?
O1 Ag2 O3 155.4(7) . . ?
O1 Ag2 Pt1 78.6(3) . . ?
O3 Ag2 Pt1 100.6(4) . . ?
O1 Ag2 Pt1 94.8(3) . 4_565 ?
O3 Ag2 Pt1 98.5(4) . 4_565 ?
Pt1 Ag2 Pt1 146.44(10) . 4_565 ?
O6 Cl1 O4 114.3(15) . . ?
O6 Cl1 O4' 79.9(17) . . ?
O4 Cl1 O4' 144.7(18) . . ?
O6 Cl1 O5' 61.0(16) . . ?
O4 Cl1 O5' 102.4(19) . . ?
O4' Cl1 O5' 112.5(13) . . ?
O6 Cl1 O6' 168.9(17) . . ?
O4 Cl1 O6' 59.2(15) . . ?
O4' Cl1 O6' 110.6(13) . . ?
O5' Cl1 O6' 110.2(14) . . ?
O6 Cl1 O5 108.7(14) . . ?
O4 Cl1 O5 110.8(13) . . ?
O4' Cl1 O5 35.8(13) . . ?
O5' Cl1 O5 146.2(18) . . ?
O6' Cl1 O5 82.4(15) . . ?
O6 Cl1 O7 107.9(13) . . ?
O4 Cl1 O7 109.2(14) . . ?
O4' Cl1 O7 95.2(18) . . ?
O5' Cl1 O7 55.5(16) . . ?
O6' Cl1 O7 68.6(14) . . ?
O5 Cl1 O7 105.5(13) . . ?
O6 Cl1 O7' 75.1(14) . . ?
O4 Cl1 O7' 49.9(15) . . ?
O4' Cl1 O7' 110.3(14) . . ?
O5' Cl1 O7' 109.4(13) . . ?
O6' Cl1 O7' 103.4(12) . . ?
O5 Cl1 O7' 97.1(18) . . ?
O7 Cl1 O7' 154.3(17) . . ?
C1 N1 Pt1 128.5(11) . . ?
C6 N2 Pt1 131.1(13) . . ?
C1 O1 Ag2 128.8(10) . . ?
O1 C1 N1 119.6(15) . . ?
O1 C1 C2 121.1(13) . . ?
N1 C1 C2 119.2(14) . . ?
C5 C2 C1 108.3(16) . . ?
C5 C2 C3 109(2) . . ?
C1 C2 C3 110.9(15) . . ?
C5 C2 C4 111(2) . . ?
C1 C2 C4 109.4(14) . . ?
C3 C2 C4 108.6(19) . . ?
O2 C6 N2 123.5(18) . . ?
O2 C6 C7 117.9(16) . . ?
N2 C6 C7 118.4(16) . . ?
C9 C7 C6 107.3(18) . . ?
C9 C7 C8 111(2) . . ?
C6 C7 C8 111.3(17) . . ?
C9 C7 C10 110.2(17) . . ?
C6 C7 C10 107.6(17) . . ?
C8 C7 C10 108.9(17) . . ?

loop_
_geom_bond_atom_site_label_1
_geom_bond_atom_site_label_2
_geom_bond_distance
_geom_bond_site_symmetry_2
_geom_bond_publ_flag
Pt1 N1 2.004(14) . ?
Pt1 N2 2.04(2) . ?
Pt1 N3 2.066(14) . ?
Pt1 N4 2.10(2) . ?
Pt1 Ag2 2.888(3) . ?
Pt1 Ag2 2.972(3) 4_566 ?
Ag2 O1 2.197(12) . ?
Ag2 O3 2.306(16) . ?
Ag2 Pt1 2.972(3) 4_565 ?
Cl1 O6 1.381(14) . ?
Cl1 O4 1.383(14) . ?
Cl1 O4' 1.392(15) . ?
Cl1 O5' 1.397(14) . ?
Cl1 O6' 1.426(14) . ?
Cl1 O5 1.432(15) . ?
Cl1 O7 1.453(15) . ?
Cl1 O7' 1.455(15) . ?
N1 C1 1.36(2) . ?
N2 C6 1.33(2) . ?
O1 C1 1.248(18) . ?
O2 C6 1.26(2) . ?
C1 C2 1.51(2) . ?
C2 C5 1.44(3) . ?
C2 C3 1.51(3) . ?
C2 C4 1.52(2) . ?
C6 C7 1.53(3) . ?
C7 C9 1.48(3) . ?
C7 C8 1.57(4) . ?
C7 C10 1.58(3) . ?

loop_
_geom_torsion_atom_site_label_1
_geom_torsion_atom_site_label_2
_geom_torsion_atom_site_label_3
_geom_torsion_atom_site_label_4
_geom_torsion
_geom_torsion_site_symmetry_1
_geom_torsion_site_symmetry_2
_geom_torsion_site_symmetry_3
_geom_torsion_site_symmetry_4
_geom_torsion_publ_flag
N1 Pt1 Ag2 O1 2.4(6) . . . . ?
N2 Pt1 Ag2 O1 -85.5(5) . . . . ?
N3 Pt1 Ag2 O1 -176.6(6) . . . . ?
N4 Pt1 Ag2 O1 91.7(6) . . . . ?
Ag2 Pt1 Ag2 O1 -85.3(4) 4_566 . . . ?
N1 Pt1 Ag2 O3 157.3(6) . . . . ?
N2 Pt1 Ag2 O3 69.4(6) . . . . ?
N3 Pt1 Ag2 O3 -21.7(6) . . . . ?
N4 Pt1 Ag2 O3 -113.4(6) . . . . ?
Ag2 Pt1 Ag2 O3 69.6(5) 4_566 . . . ?
N1 Pt1 Ag2 Pt1 -79.0(4) . . . 4_565 ?
N2 Pt1 Ag2 Pt1 -167.0(3) . . . 4_565 ?
N3 Pt1 Ag2 Pt1 101.9(4) . . . 4_565 ?
N4 Pt1 Ag2 Pt1 10.2(4) . . . 4_565 ?
Ag2 Pt1 Ag2 Pt1 -166.72(12) 4_566 . . 4_565 ?
N2 Pt1 N1 C1 73.7(16) . . . . ?
N3 Pt1 N1 C1 152(12) . . . . ?
N4 Pt1 N1 C1 -107.6(15) . . . . ?
Ag2 Pt1 N1 C1 -6.1(14) . . . . ?
Ag2 Pt1 N1 C1 141.4(14) 4_566 . . . ?
N1 Pt1 N2 C6 -163(2) . . . . ?
N3 Pt1 N2 C6 20(2) . . . . ?
N4 Pt1 N2 C6 170(12) . . . . ?
Ag2 Pt1 N2 C6 -78(2) . . . . ?
Ag2 Pt1 N2 C6 102(2) 4_566 . . . ?
O3 Ag2 O1 C1 -90.9(18) . . . . ?
Pt1 Ag2 O1 C1 -0.2(15) . . . . ?
Pt1 Ag2 O1 C1 146.6(16) 4_565 . . . ?
Ag2 O1 C1 N1 -4(2) . . . . ?
Ag2 O1 C1 C2 173.8(13) . . . . ?
Pt1 N1 C1 O1 8(2) . . . . ?
Pt1 N1 C1 C2 -170.0(12) . . . . ?
O1 C1 C2 C5 -95(2) . . . . ?
N1 C1 C2 C5 82(2) . . . . ?
O1 C1 C2 C3 145(2) . . . . ?
N1 C1 C2 C3 -37(2) . . . . ?
O1 C1 C2 C4 26(3) . . . . ?
N1 C1 C2 C4 -156.8(19) . . . . ?
Pt1 N2 C6 O2 10(3) . . . . ?
Pt1 N2 C6 C7 -165.1(16) . . . . ?
O2 C6 C7 C9 -70(2) . . . . ?
N2 C6 C7 C9 105(2) . . . . ?
O2 C6 C7 C8 167.5(18) . . . . ?
N2 C6 C7 C8 -17(2) . . . . ?
O2 C6 C7 C10 48(2) . . . . ?
N2 C6 C7 C10 -136.7(19) . . . . ?
